data_7038182
loop_
_publ_author_name
'Banach, \/L'
'Gu\'nka, P A'
'Buchowicz, W.'

_publ_section_title
;
 Half-sandwich nickel complexes with ring-expanded NHC ligands -
 synthesis, structure and catalytic activity in Kumada-Tamao-Corriu
 coupling.
;
_journal_issue 21
_journal_name_full 'Dalton transactions (Cambridge, England : 2003)'
_journal_page_first 8688
_journal_page_last 8692
_journal_paper_doi 10.1039/c5dt04663g
_journal_volume 45
_journal_year 2016
_chemical_formula_moiety 'C28 H35 Br N2 Ni, C7 H8'
_chemical_formula_sum 'C35 H43 Br N2 Ni'
_chemical_formula_weight 630.33
_space_group_crystal_system monoclinic
_space_group_IT_number 14
_space_group_name_Hall '-P 2ybc'
_space_group_name_H-M_alt 'P 1 21/c 1'
_symmetry_space_group_name_Hall '-P 2ybc'
_symmetry_space_group_name_H-M 'P 1 21/c 1'
_atom_sites_solution_hydrogens geom
_atom_sites_solution_primary direct
_audit_creation_date 2015-05-25
_audit_creation_method
;
Olex2 1.2-beta
(compiled 2014.11.28 svn.r3107 for OlexSys, GUI svn.r4998)
;
_audit_update_record
;
2015-10-07 deposited with the CCDC.
2016-01-26 downloaded from the CCDC.
;
_cell_angle_alpha 90
_cell_angle_beta 93.5925(18)
_cell_angle_gamma 90
_cell_formula_units_Z 4
_cell_length_a 9.2271(2)
_cell_length_b 8.59490(14)
_cell_length_c 37.9495(6)
_cell_measurement_reflns_used 11742
_cell_measurement_temperature 120(2)
_cell_measurement_theta_max 32.8040
_cell_measurement_theta_min 3.9400
_cell_volume 3003.71(9)
_computing_cell_refinement
;
CrysAlisPro, Agilent Technologies,
Version 1.171.37.31 (release 14-01-2014 CrysAlis171 .NET)
(compiled Jan 14 2014,18:38:05)
;
_computing_data_collection
;
CrysAlisPro, Agilent Technologies,
Version 1.171.37.31 (release 14-01-2014 CrysAlis171 .NET)
(compiled Jan 14 2014,18:38:05)
;
_computing_data_reduction
;
CrysAlisPro, Agilent Technologies,
Version 1.171.37.31 (release 14-01-2014 CrysAlis171 .NET)
(compiled Jan 14 2014,18:38:05)
;
_computing_molecular_graphics 'Olex2 (Dolomanov et al., 2009)'
_computing_publication_material 'Olex2 (Dolomanov et al., 2009)'
_computing_structure_refinement 'ShelXL (Sheldrick, 2008)'
_computing_structure_solution 'ShelXT (Sheldrick, 2015)'
_diffrn_ambient_temperature 120
_diffrn_detector 'CCD plate'
_diffrn_detector_area_resol_mean 10.3347
_diffrn_detector_type Atlas
_diffrn_measured_fraction_theta_full 0.996
_diffrn_measured_fraction_theta_max 0.920
_diffrn_measurement_details
;
  1 omega   -4.00   62.00   0.5000  105.0000
omega____ theta____ kappa____ phi______ frames
    -       20.1196  -99.0000  120.0000 132

  2 omega   -6.00   96.00   0.5000  105.0000
omega____ theta____ kappa____ phi______ frames
    -       20.1196   38.0000  150.0000 204

  3 omega  -54.00   50.00   0.5000  105.0000
omega____ theta____ kappa____ phi______ frames
    -       20.1196  -57.0000 -180.0000 208

  4 omega   -4.00   62.00   0.5000  105.0000
omega____ theta____ kappa____ phi______ frames
    -       20.1196  -99.0000   30.0000 132

  5 omega  -56.00   19.00   0.5000  105.0000
omega____ theta____ kappa____ phi______ frames
    -       20.1196  -38.0000 -150.0000 150
;
_diffrn_measurement_device 'four-circle diffractometer'
_diffrn_measurement_device_type 'Xcalibur, Atlas, Gemini ultra'
_diffrn_measurement_method '\w scans'
_diffrn_orient_matrix_UB_11 0.0021627000
_diffrn_orient_matrix_UB_12 -0.0395721000
_diffrn_orient_matrix_UB_13 0.0164248000
_diffrn_orient_matrix_UB_21 -0.0697584000
_diffrn_orient_matrix_UB_22 -0.0317031000
_diffrn_orient_matrix_UB_23 -0.0044455000
_diffrn_orient_matrix_UB_31 0.0326191000
_diffrn_orient_matrix_UB_32 -0.0650964000
_diffrn_orient_matrix_UB_33 -0.0078193000
_diffrn_radiation_monochromator graphite
_diffrn_radiation_probe x-ray
_diffrn_radiation_type MoK\a
_diffrn_radiation_wavelength 0.71073
_diffrn_reflns_av_R_equivalents 0.0349
_diffrn_reflns_av_unetI/netI 0.0364
_diffrn_reflns_Laue_measured_fraction_full 0.996
_diffrn_reflns_Laue_measured_fraction_max 0.920
_diffrn_reflns_limit_h_max 13
_diffrn_reflns_limit_h_min -11
_diffrn_reflns_limit_k_max 13
_diffrn_reflns_limit_k_min -12
_diffrn_reflns_limit_l_max 56
_diffrn_reflns_limit_l_min -57
_diffrn_reflns_number 36380
_diffrn_reflns_point_group_measured_fraction_full 0.996
_diffrn_reflns_point_group_measured_fraction_max 0.920
_diffrn_reflns_theta_full 26.000
_diffrn_reflns_theta_max 32.909
_diffrn_reflns_theta_min 3.242
_diffrn_source 'Enhance (Mo) X-ray Source'
_exptl_absorpt_coefficient_mu 2.003
_exptl_absorpt_correction_T_max 1.00000
_exptl_absorpt_correction_T_min 0.75293
_exptl_absorpt_correction_type multi-scan
_exptl_absorpt_process_details
;
CrysAlisPro, Agilent Technologies,
Version 1.171.37.31 (release 14-01-2014 CrysAlis171 .NET)
(compiled Jan 14 2014,18:38:05)
Empirical absorption correction using spherical harmonics,
 implemented in SCALE3 ABSPACK scaling algorithm.
;
_exptl_crystal_colour violet
_exptl_crystal_colour_primary violet
_exptl_crystal_density_diffrn 1.394
_exptl_crystal_description prism
_exptl_crystal_F_000 1320
_exptl_crystal_recrystallization_method 'Re-crystallisation from solvent: toluene/diethyl ether'
_exptl_crystal_size_max 0.451
_exptl_crystal_size_mid 0.086
_exptl_crystal_size_min 0.033
_refine_diff_density_max 0.667
_refine_diff_density_min -0.602
_refine_diff_density_rms 0.078
_refine_ls_extinction_method none
_refine_ls_goodness_of_fit_ref 1.044
_refine_ls_hydrogen_treatment constr
_refine_ls_matrix_type full
_refine_ls_number_parameters 359
_refine_ls_number_reflns 10327
_refine_ls_number_restraints 0
_refine_ls_restrained_S_all 1.044
_refine_ls_R_factor_all 0.0472
_refine_ls_R_factor_gt 0.0349
_refine_ls_shift/su_max 0.003
_refine_ls_shift/su_mean 0.000
_refine_ls_structure_factor_coef Fsqd
_refine_ls_weighting_details 'w=1/[\s^2^(Fo^2^)+(0.0286P)^2^+2.4211P] where P=(Fo^2^+2Fc^2^)/3'
_refine_ls_weighting_scheme calc
_refine_ls_wR_factor_gt 0.0749
_refine_ls_wR_factor_ref 0.0795
_reflns_Friedel_coverage 0.000
_reflns_number_gt 8628
_reflns_number_total 10327
_reflns_threshold_expression 'I > 2\s(I)'
_cod_data_source_file c5dt04663g2.cif
_cod_data_source_block 1c
_cod_depositor_comments 'Adding full bibliography for 7038181--7038183.cif.'
_cod_original_cell_volume 3003.71(10)
_cod_database_code 7038182
_chemical_oxdiff_formula 'C28 H35 N2 Ni Br'
_shelx_space_group_comment
;
The symmetry employed for this shelxl refinement is uniquely defined
by the following loop, which should always be used as a source of
symmetry information in preference to the above space-group names.
They are only intended as comments.
;
_reflns_odcompleteness_completeness 98.78
_reflns_odcompleteness_iscentric 1
_reflns_odcompleteness_theta 30.44
_shelx_shelxl_version_number 2014/7
_olex2_date_sample_data_collection 2014-11-12
_olex2_submission_special_instructions 'No special instructions were received'

loop_
_space_group_symop_operation_xyz
'x, y, z'
'-x, y+1/2, -z+1/2'
'-x, -y, -z'
'x, -y-1/2, z-1/2'

loop_
_atom_site_label
_atom_site_type_symbol
_atom_site_fract_x
_atom_site_fract_y
_atom_site_fract_z
_atom_site_U_iso_or_equiv
_atom_site_adp_type
_atom_site_occupancy
_atom_site_site_symmetry_order
_atom_site_calc_flag
_atom_site_refinement_flags_posn
Br1 Br 0.98116(2) 0.72844(2) 0.59125(2) 0.01893(5) Uani 1 1 d .
Ni1 Ni 0.91610(2) 0.47412(2) 0.60428(2) 0.01055(5) Uani 1 1 d .
N1 N 0.64392(14) 0.57681(15) 0.62739(3) 0.0101(2) Uani 1 1 d .
N2 N 0.63725(14) 0.49309(14) 0.56922(3) 0.0100(2) Uani 1 1 d .
C1 C 0.9265(2) 0.2383(2) 0.61268(5) 0.0210(3) Uani 1 1 d .
H1 H 0.8372 0.1835 0.6129 0.025 Uiso 1 1 calc R
C2 C 1.0085(2) 0.2629(2) 0.58237(5) 0.0206(3) Uani 1 1 d .
H2 H 0.9896 0.2192 0.5596 0.025 Uiso 1 1 calc R
C3 C 1.12076(19) 0.3629(2) 0.59282(5) 0.0215(4) Uani 1 1 d .
H3 H 1.1888 0.4057 0.5777 0.026 Uiso 1 1 calc R
C4 C 1.1182(2) 0.3917(2) 0.63025(5) 0.0220(4) Uani 1 1 d .
H4 H 1.1844 0.4552 0.6440 0.026 Uiso 1 1 calc R
C5 C 1.0018(2) 0.3103(2) 0.64269(5) 0.0225(4) Uani 1 1 d .
H5 H 0.9768 0.3034 0.6665 0.027 Uiso 1 1 calc R
C6 C 0.71354(16) 0.51432(16) 0.60055(4) 0.0094(3) Uani 1 1 d .
C7 C 0.48357(17) 0.5902(2) 0.62697(4) 0.0151(3) Uani 1 1 d .
H7A H 0.4544 0.5973 0.6516 0.018 Uiso 1 1 calc R
H7B H 0.4394 0.4947 0.6164 0.018 Uiso 1 1 calc R
C8 C 0.42462(19) 0.7302(2) 0.60647(5) 0.0190(3) Uani 1 1 d .
H8A H 0.4475 0.8263 0.6201 0.023 Uiso 1 1 calc R
H8B H 0.3177 0.7218 0.6028 0.023 Uiso 1 1 calc R
C9 C 0.49211(19) 0.73879(19) 0.57081(4) 0.0163(3) Uani 1 1 d .
H9A H 0.4305 0.8046 0.5545 0.020 Uiso 1 1 calc R
H9B H 0.5890 0.7883 0.5739 0.020 Uiso 1 1 calc R
C10 C 0.50766(17) 0.57918(19) 0.55461(4) 0.0134(3) Uani 1 1 d .
H10A H 0.4197 0.5174 0.5586 0.016 Uiso 1 1 calc R
H10B H 0.5139 0.5907 0.5288 0.016 Uiso 1 1 calc R
C12 C 0.71878(16) 0.60446(17) 0.66150(4) 0.0103(3) Uani 1 1 d .
C13 C 0.72450(17) 0.48365(18) 0.68638(4) 0.0127(3) Uani 1 1 d .
C14 C 0.78984(18) 0.51096(19) 0.71985(4) 0.0156(3) Uani 1 1 d .
H14 H 0.7953 0.4289 0.7366 0.019 Uiso 1 1 calc R
C15 C 0.84737(18) 0.6557(2) 0.72929(4) 0.0159(3) Uani 1 1 d .
C16 C 0.83354(18) 0.77507(19) 0.70466(4) 0.0156(3) Uani 1 1 d .
H16 H 0.8698 0.8753 0.7111 0.019 Uiso 1 1 calc R
C17 C 0.76838(17) 0.75316(17) 0.67086(4) 0.0122(3) Uani 1 1 d .
C18 C 0.6569(2) 0.32741(19) 0.67810(5) 0.0201(3) Uani 1 1 d .
H18A H 0.5511 0.3382 0.6755 0.030 Uiso 1 1 calc GR
H18B H 0.6832 0.2547 0.6973 0.030 Uiso 1 1 calc GR
H18C H 0.6925 0.2876 0.6560 0.030 Uiso 1 1 calc GR
C19 C 0.9217(2) 0.6828(3) 0.76526(5) 0.0265(4) Uani 1 1 d .
H19A H 0.8821 0.7767 0.7757 0.040 Uiso 1 1 calc GR
H19B H 1.0262 0.6960 0.7630 0.040 Uiso 1 1 calc GR
H19C H 0.9052 0.5932 0.7805 0.040 Uiso 1 1 calc GR
C20 C 0.7488(2) 0.89252(19) 0.64712(4) 0.0178(3) Uani 1 1 d .
H20A H 0.7407 0.8584 0.6224 0.027 Uiso 1 1 calc GR
H20B H 0.8326 0.9619 0.6509 0.027 Uiso 1 1 calc GR
H20C H 0.6602 0.9482 0.6526 0.027 Uiso 1 1 calc GR
C21 C 0.68402(16) 0.37458(17) 0.54539(4) 0.0104(3) Uani 1 1 d .
C22 C 0.76278(17) 0.41412(18) 0.51631(4) 0.0116(3) Uani 1 1 d .
C23 C 0.80502(18) 0.29448(19) 0.49423(4) 0.0140(3) Uani 1 1 d .
H23 H 0.8601 0.3193 0.4747 0.017 Uiso 1 1 calc R
C24 C 0.76856(19) 0.13969(19) 0.50013(4) 0.0155(3) Uani 1 1 d .
C25 C 0.68425(19) 0.10574(18) 0.52819(4) 0.0165(3) Uani 1 1 d .
H25 H 0.6562 0.0011 0.5320 0.020 Uiso 1 1 calc R
C26 C 0.63973(18) 0.22161(18) 0.55093(4) 0.0136(3) Uani 1 1 d .
C27 C 0.80058(19) 0.57990(19) 0.50810(4) 0.0163(3) Uani 1 1 d .
H27A H 0.7165 0.6308 0.4960 0.025 Uiso 1 1 calc GR
H27B H 0.8825 0.5816 0.4929 0.025 Uiso 1 1 calc GR
H27C H 0.8273 0.6353 0.5301 0.025 Uiso 1 1 calc GR
C28 C 0.8164(2) 0.0121(2) 0.47611(5) 0.0234(4) Uani 1 1 d .
H28A H 0.7311 -0.0333 0.4633 0.035 Uiso 1 1 calc GR
H28B H 0.8676 -0.0686 0.4902 0.035 Uiso 1 1 calc GR
H28C H 0.8816 0.0555 0.4592 0.035 Uiso 1 1 calc GR
C29 C 0.5430(2) 0.1806(2) 0.58019(5) 0.0187(3) Uani 1 1 d .
H29A H 0.5873 0.2180 0.6028 0.028 Uiso 1 1 calc GR
H29B H 0.5312 0.0674 0.5812 0.028 Uiso 1 1 calc GR
H29C H 0.4478 0.2296 0.5756 0.028 Uiso 1 1 calc GR
C30 C 0.6816(2) 0.1008(2) 0.31498(6) 0.0299(4) Uani 1 1 d .
C31 C 0.7971(2) 0.2051(2) 0.31740(5) 0.0252(4) Uani 1 1 d .
H31 H 0.8802 0.1828 0.3326 0.030 Uiso 1 1 calc R
C32 C 0.7921(2) 0.3410(3) 0.29788(6) 0.0311(4) Uani 1 1 d .
H32 H 0.8730 0.4095 0.2995 0.037 Uiso 1 1 calc R
C33 C 0.6732(3) 0.3787(3) 0.27628(6) 0.0371(5) Uani 1 1 d .
H33 H 0.6703 0.4731 0.2633 0.045 Uiso 1 1 calc R
C34 C 0.5559(3) 0.2756(3) 0.27375(6) 0.0396(6) Uani 1 1 d .
H34 H 0.4721 0.2997 0.2589 0.048 Uiso 1 1 calc R
C35 C 0.5620(2) 0.1400(3) 0.29259(6) 0.0355(5) Uani 1 1 d .
H35 H 0.4820 0.0703 0.2903 0.043 Uiso 1 1 calc R
C36 C 0.6842(3) -0.0473(3) 0.33533(8) 0.0509(7) Uani 1 1 d .
H36A H 0.5917 -0.0604 0.3463 0.076 Uiso 1 1 calc GR
H36B H 0.7638 -0.0443 0.3537 0.076 Uiso 1 1 calc GR
H36C H 0.6989 -0.1347 0.3194 0.076 Uiso 1 1 calc GR

loop_
_atom_site_aniso_label
_atom_site_aniso_U_11
_atom_site_aniso_U_22
_atom_site_aniso_U_33
_atom_site_aniso_U_23
_atom_site_aniso_U_13
_atom_site_aniso_U_12
Br1 0.01890(9) 0.01967(8) 0.01857(8) -0.00065(6) 0.00387(6) -0.00644(6)
Ni1 0.00797(9) 0.01401(9) 0.00964(8) 0.00033(7) 0.00015(6) 0.00039(7)
N1 0.0078(6) 0.0140(6) 0.0085(5) -0.0012(4) 0.0013(4) -0.0013(5)
N2 0.0100(6) 0.0107(5) 0.0092(5) -0.0019(4) -0.0010(4) 0.0007(4)
C1 0.0205(9) 0.0160(7) 0.0262(8) 0.0057(6) -0.0018(7) 0.0028(6)
C2 0.0212(9) 0.0210(8) 0.0194(8) -0.0036(6) -0.0013(6) 0.0098(7)
C3 0.0126(8) 0.0325(9) 0.0196(8) -0.0010(7) 0.0021(6) 0.0074(7)
C4 0.0138(8) 0.0324(9) 0.0191(8) -0.0041(7) -0.0059(6) 0.0074(7)
C5 0.0227(9) 0.0305(9) 0.0140(7) 0.0060(7) -0.0023(6) 0.0098(7)
C6 0.0118(7) 0.0081(6) 0.0084(6) 0.0006(5) 0.0006(5) -0.0016(5)
C7 0.0085(7) 0.0230(8) 0.0140(7) -0.0042(6) 0.0020(5) -0.0003(6)
C8 0.0132(8) 0.0231(8) 0.0204(8) -0.0064(6) -0.0013(6) 0.0060(6)
C9 0.0162(8) 0.0152(7) 0.0169(7) -0.0019(6) -0.0039(6) 0.0040(6)
C10 0.0116(7) 0.0169(7) 0.0112(6) -0.0010(5) -0.0037(5) 0.0023(6)
C12 0.0097(7) 0.0140(6) 0.0073(6) -0.0016(5) 0.0013(5) -0.0002(5)
C13 0.0144(7) 0.0133(6) 0.0107(6) 0.0000(5) 0.0032(5) -0.0019(5)
C14 0.0172(8) 0.0197(7) 0.0099(6) 0.0025(6) 0.0020(5) -0.0010(6)
C15 0.0136(8) 0.0249(8) 0.0091(6) -0.0021(6) 0.0002(5) -0.0025(6)
C16 0.0165(8) 0.0172(7) 0.0132(7) -0.0041(6) 0.0013(6) -0.0054(6)
C17 0.0120(7) 0.0133(7) 0.0114(6) -0.0015(5) 0.0019(5) -0.0015(5)
C18 0.0296(10) 0.0144(7) 0.0163(7) 0.0015(6) 0.0023(7) -0.0065(7)
C19 0.0292(10) 0.0373(10) 0.0122(7) -0.0006(7) -0.0041(7) -0.0087(8)
C20 0.0240(9) 0.0135(7) 0.0158(7) 0.0007(6) 0.0009(6) -0.0013(6)
C21 0.0101(7) 0.0124(6) 0.0084(6) -0.0017(5) -0.0009(5) 0.0010(5)
C22 0.0124(7) 0.0141(6) 0.0082(6) -0.0014(5) -0.0013(5) -0.0010(5)
C23 0.0134(7) 0.0189(7) 0.0098(6) -0.0024(5) 0.0005(5) 0.0011(6)
C24 0.0172(8) 0.0171(7) 0.0118(6) -0.0039(6) -0.0015(6) 0.0033(6)
C25 0.0218(9) 0.0124(7) 0.0150(7) -0.0015(6) 0.0001(6) -0.0004(6)
C26 0.0145(7) 0.0140(6) 0.0123(6) -0.0014(5) 0.0006(5) -0.0013(6)
C27 0.0212(8) 0.0158(7) 0.0121(6) -0.0001(6) 0.0024(6) -0.0048(6)
C28 0.0281(10) 0.0213(8) 0.0210(8) -0.0082(7) 0.0017(7) 0.0052(7)
C29 0.0231(9) 0.0161(7) 0.0177(7) -0.0003(6) 0.0065(6) -0.0049(6)
C30 0.0307(11) 0.0298(10) 0.0307(10) -0.0079(8) 0.0138(8) 0.0040(8)
C31 0.0177(9) 0.0360(10) 0.0220(8) -0.0071(8) 0.0021(7) 0.0049(8)
C32 0.0303(11) 0.0361(11) 0.0277(10) -0.0079(8) 0.0082(8) -0.0047(9)
C33 0.0415(13) 0.0464(13) 0.0245(10) 0.0031(9) 0.0105(9) 0.0156(11)
C34 0.0257(11) 0.0700(17) 0.0229(9) -0.0107(10) 0.0001(8) 0.0109(11)
C35 0.0196(10) 0.0551(14) 0.0326(11) -0.0236(10) 0.0066(8) -0.0033(9)
C36 0.0548(17) 0.0326(12) 0.0695(19) -0.0016(12) 0.0362(15) 0.0105(11)

loop_
_atom_type_symbol
_atom_type_description
_atom_type_scat_dispersion_real
_atom_type_scat_dispersion_imag
_atom_type_scat_source
C C 0.0033 0.0016 'International Tables Vol C Tables 4.2.6.8 and 6.1.1.4'
H H 0.0000 0.0000 'International Tables Vol C Tables 4.2.6.8 and 6.1.1.4'
Br Br -0.2901 2.4595 'International Tables Vol C Tables 4.2.6.8 and 6.1.1.4'
N N 0.0061 0.0033 'International Tables Vol C Tables 4.2.6.8 and 6.1.1.4'
Ni Ni 0.3393 1.1124 'International Tables Vol C Tables 4.2.6.8 and 6.1.1.4'

loop_
_geom_angle_atom_site_label_1
_geom_angle_atom_site_label_2
_geom_angle_atom_site_label_3
_geom_angle
C1 Ni1 Br1 161.74(6)
C1 Ni1 C2 39.25(7)
C1 Ni1 C3 64.29(8)
C1 Ni1 C4 64.98(8)
C1 Ni1 C5 39.97(7)
C2 Ni1 Br1 125.84(5)
C3 Ni1 Br1 97.53(5)
C3 Ni1 C2 36.88(7)
C4 Ni1 Br1 100.20(6)
C4 Ni1 C2 63.81(7)
C4 Ni1 C3 38.70(7)
C5 Ni1 Br1 132.27(6)
C5 Ni1 C2 65.02(7)
C5 Ni1 C3 63.94(7)
C5 Ni1 C4 37.54(7)
C6 Ni1 Br1 94.54(4)
C6 Ni1 C1 103.17(7)
C6 Ni1 C2 121.83(7)
C6 Ni1 C3 157.61(7)
C6 Ni1 C4 155.07(7)
C6 Ni1 C5 119.38(7)
C6 N1 C7 122.99(13)
C6 N1 C12 121.14(13)
C12 N1 C7 114.62(11)
C6 N2 C10 128.51(12)
C6 N2 C21 118.98(12)
C21 N2 C10 112.50(12)
Ni1 C1 H1 117.3
C2 C1 Ni1 75.60(10)
C2 C1 H1 125.7
C2 C1 C5 108.65(17)
C5 C1 Ni1 73.36(10)
C5 C1 H1 125.7
Ni1 C2 H2 128.3
C1 C2 Ni1 65.15(9)
C1 C2 H2 126.7
C3 C2 Ni1 71.30(10)
C3 C2 C1 106.57(16)
C3 C2 H2 126.7
Ni1 C3 H3 124.2
C2 C3 Ni1 71.82(10)
C2 C3 H3 125.4
C2 C3 C4 109.27(16)
C4 C3 Ni1 70.18(10)
C4 C3 H3 125.4
Ni1 C4 H4 124.4
C3 C4 Ni1 71.12(10)
C3 C4 H4 126.0
C5 C4 Ni1 70.05(10)
C5 C4 C3 107.99(17)
C5 C4 H4 126.0
Ni1 C5 H5 126.0
C1 C5 Ni1 66.67(9)
C1 C5 H5 126.5
C4 C5 Ni1 72.40(11)
C4 C5 C1 107.06(16)
C4 C5 H5 126.5
N1 C6 Ni1 121.97(11)
N1 C6 N2 118.04(13)
N2 C6 Ni1 119.74(10)
N1 C7 H7A 109.0
N1 C7 H7B 109.0
N1 C7 C8 113.12(13)
H7A C7 H7B 107.8
C8 C7 H7A 109.0
C8 C7 H7B 109.0
C7 C8 H8A 109.7
C7 C8 H8B 109.7
C7 C8 C9 109.90(13)
H8A C8 H8B 108.2
C9 C8 H8A 109.7
C9 C8 H8B 109.7
C8 C9 H9A 109.3
C8 C9 H9B 109.3
H9A C9 H9B 107.9
C10 C9 C8 111.75(14)
C10 C9 H9A 109.3
C10 C9 H9B 109.3
N2 C10 C9 113.26(13)
N2 C10 H10A 108.9
N2 C10 H10B 108.9
C9 C10 H10A 108.9
C9 C10 H10B 108.9
H10A C10 H10B 107.7
C13 C12 N1 118.44(13)
C17 C12 N1 120.54(13)
C17 C12 C13 120.57(14)
C12 C13 C18 121.47(14)
C14 C13 C12 119.06(14)
C14 C13 C18 119.43(14)
C13 C14 H14 119.3
C15 C14 C13 121.50(15)
C15 C14 H14 119.3
C14 C15 C19 121.06(16)
C16 C15 C14 118.05(15)
C16 C15 C19 120.89(16)
C15 C16 H16 118.8
C15 C16 C17 122.39(15)
C17 C16 H16 118.8
C12 C17 C20 123.50(14)
C16 C17 C12 118.24(14)
C16 C17 C20 118.19(14)
C13 C18 H18A 109.5
C13 C18 H18B 109.5
C13 C18 H18C 109.5
H18A C18 H18B 109.5
H18A C18 H18C 109.5
H18B C18 H18C 109.5
C15 C19 H19A 109.5
C15 C19 H19B 109.5
C15 C19 H19C 109.5
H19A C19 H19B 109.5
H19A C19 H19C 109.5
H19B C19 H19C 109.5
C17 C20 H20A 109.5
C17 C20 H20B 109.5
C17 C20 H20C 109.5
H20A C20 H20B 109.5
H20A C20 H20C 109.5
H20B C20 H20C 109.5
C22 C21 N2 120.79(13)
C26 C21 N2 117.87(13)
C26 C21 C22 121.20(13)
C21 C22 C27 122.11(13)
C23 C22 C21 118.16(14)
C23 C22 C27 119.73(13)
C22 C23 H23 119.1
C24 C23 C22 121.79(14)
C24 C23 H23 119.1
C23 C24 C28 120.91(15)
C25 C24 C23 118.44(14)
C25 C24 C28 120.63(16)
C24 C25 H25 119.2
C24 C25 C26 121.65(15)
C26 C25 H25 119.2
C21 C26 C29 121.52(14)
C25 C26 C21 118.58(14)
C25 C26 C29 119.89(14)
C22 C27 H27A 109.5
C22 C27 H27B 109.5
C22 C27 H27C 109.5
H27A C27 H27B 109.5
H27A C27 H27C 109.5
H27B C27 H27C 109.5
C24 C28 H28A 109.5
C24 C28 H28B 109.5
C24 C28 H28C 109.5
H28A C28 H28B 109.5
H28A C28 H28C 109.5
H28B C28 H28C 109.5
C26 C29 H29A 109.5
C26 C29 H29B 109.5
C26 C29 H29C 109.5
H29A C29 H29B 109.5
H29A C29 H29C 109.5
H29B C29 H29C 109.5
C31 C30 C35 117.3(2)
C31 C30 C36 122.0(2)
C35 C30 C36 120.7(2)
C30 C31 H31 119.7
C32 C31 C30 120.6(2)
C32 C31 H31 119.7
C31 C32 H32 119.3
C33 C32 C31 121.4(2)
C33 C32 H32 119.3
C32 C33 H33 120.7
C32 C33 C34 118.7(2)
C34 C33 H33 120.7
C33 C34 H34 120.0
C35 C34 C33 119.9(2)
C35 C34 H34 120.0
C30 C35 H35 119.0
C34 C35 C30 122.1(2)
C34 C35 H35 119.0
C30 C36 H36A 109.5
C30 C36 H36B 109.5
C30 C36 H36C 109.5
H36A C36 H36B 109.5
H36A C36 H36C 109.5
H36B C36 H36C 109.5

loop_
_geom_bond_atom_site_label_1
_geom_bond_atom_site_label_2
_geom_bond_distance
Br1 Ni1 2.3281(3)
Ni1 C1 2.0529(17)
Ni1 C2 2.1914(17)
Ni1 C3 2.1847(17)
Ni1 C4 2.1722(18)
Ni1 C5 2.1422(17)
Ni1 C6 1.8972(15)
N1 C6 1.3493(18)
N1 C7 1.483(2)
N1 C12 1.4479(19)
N2 C6 1.3555(19)
N2 C10 1.484(2)
N2 C21 1.4459(18)
C1 H1 0.9500
C1 C2 1.431(3)
C1 C5 1.436(3)
C2 H2 0.9500
C2 C3 1.384(3)
C3 H3 0.9500
C3 C4 1.444(2)
C4 H4 0.9500
C4 C5 1.389(3)
C5 H5 0.9500
C7 H7A 0.9900
C7 H7B 0.9900
C7 C8 1.516(2)
C8 H8A 0.9900
C8 H8B 0.9900
C8 C9 1.526(2)
C9 H9A 0.9900
C9 H9B 0.9900
C9 C10 1.514(2)
C10 H10A 0.9900
C10 H10B 0.9900
C12 C13 1.402(2)
C12 C17 1.396(2)
C13 C14 1.391(2)
C13 C18 1.505(2)
C14 H14 0.9500
C14 C15 1.391(2)
C15 C16 1.388(2)
C15 C19 1.507(2)
C16 H16 0.9500
C16 C17 1.395(2)
C17 C20 1.503(2)
C18 H18A 0.9800
C18 H18B 0.9800
C18 H18C 0.9800
C19 H19A 0.9800
C19 H19B 0.9800
C19 H19C 0.9800
C20 H20A 0.9800
C20 H20B 0.9800
C20 H20C 0.9800
C21 C22 1.401(2)
C21 C26 1.397(2)
C22 C23 1.397(2)
C22 C27 1.504(2)
C23 H23 0.9500
C23 C24 1.394(2)
C24 C25 1.389(2)
C24 C28 1.509(2)
C25 H25 0.9500
C25 C26 1.396(2)
C26 C29 1.509(2)
C27 H27A 0.9800
C27 H27B 0.9800
C27 H27C 0.9800
C28 H28A 0.9800
C28 H28B 0.9800
C28 H28C 0.9800
C29 H29A 0.9800
C29 H29B 0.9800
C29 H29C 0.9800
C30 C31 1.391(3)
C30 C35 1.392(3)
C30 C36 1.488(3)
C31 H31 0.9500
C31 C32 1.382(3)
C32 H32 0.9500
C32 C33 1.367(3)
C33 H33 0.9500
C33 C34 1.398(4)
C34 H34 0.9500
C34 C35 1.366(4)
C35 H35 0.9500
C36 H36A 0.9800
C36 H36B 0.9800
C36 H36C 0.9800

loop_
_geom_torsion_atom_site_label_1
_geom_torsion_atom_site_label_2
_geom_torsion_atom_site_label_3
_geom_torsion_atom_site_label_4
_geom_torsion
Br1 Ni1 C6 N1 -82.26(12)
Br1 Ni1 C6 N2 91.82(11)
Ni1 C1 C2 C3 59.57(13)
Ni1 C1 C5 C4 -61.53(13)
Ni1 C2 C3 C4 60.48(13)
Ni1 C3 C4 C5 60.65(13)
Ni1 C4 C5 C1 57.86(12)
N1 C7 C8 C9 47.65(18)
N1 C12 C13 C14 -176.88(14)
N1 C12 C13 C18 0.9(2)
N1 C12 C17 C16 176.94(14)
N1 C12 C17 C20 0.1(2)
N2 C21 C22 C23 179.98(14)
N2 C21 C22 C27 -0.9(2)
N2 C21 C26 C25 -179.85(14)
N2 C21 C26 C29 1.5(2)
C1 Ni1 C6 N1 102.24(13)
C1 Ni1 C6 N2 -83.68(12)
C1 C2 C3 Ni1 -55.69(12)
C1 C2 C3 C4 4.8(2)
C2 Ni1 C6 N1 139.97(12)
C2 Ni1 C6 N2 -45.95(14)
C2 C1 C5 Ni1 68.00(12)
C2 C1 C5 C4 6.5(2)
C2 C3 C4 Ni1 -61.49(13)
C2 C3 C4 C5 -0.8(2)
C3 Ni1 C6 N1 155.22(15)
C3 Ni1 C6 N2 -30.7(2)
C3 C4 C5 Ni1 -61.33(13)
C3 C4 C5 C1 -3.5(2)
C4 Ni1 C6 N1 44.0(2)
C4 Ni1 C6 N2 -141.87(15)
C5 Ni1 C6 N1 62.73(14)
C5 Ni1 C6 N2 -123.19(12)
C5 C1 C2 Ni1 -66.51(12)
C5 C1 C2 C3 -6.9(2)
C6 N1 C7 C8 -81.59(18)
C6 N1 C12 C13 -87.55(17)
C6 N1 C12 C17 100.14(17)
C6 N2 C10 C9 21.9(2)
C6 N2 C21 C22 -101.03(17)
C6 N2 C21 C26 83.25(18)
C7 N1 C6 Ni1 -171.67(11)
C7 N1 C6 N2 14.2(2)
C7 N1 C12 C13 80.03(17)
C7 N1 C12 C17 -92.28(17)
C7 C8 C9 C10 39.14(19)
C8 C9 C10 N2 -80.71(17)
C10 N2 C6 Ni1 -148.11(13)
C10 N2 C6 N1 26.2(2)
C10 N2 C21 C22 77.96(18)
C10 N2 C21 C26 -97.75(16)
C12 N1 C6 Ni1 -5.15(19)
C12 N1 C6 N2 -179.33(13)
C12 N1 C7 C8 111.08(15)
C12 C13 C14 C15 1.0(2)
C13 C12 C17 C16 4.8(2)
C13 C12 C17 C20 -172.08(15)
C13 C14 C15 C16 2.2(2)
C13 C14 C15 C19 -178.23(16)
C14 C15 C16 C17 -1.9(2)
C15 C16 C17 C12 -1.5(2)
C15 C16 C17 C20 175.52(15)
C17 C12 C13 C14 -4.6(2)
C17 C12 C13 C18 173.21(15)
C18 C13 C14 C15 -176.81(16)
C19 C15 C16 C17 178.49(16)
C21 N2 C6 Ni1 30.70(17)
C21 N2 C6 N1 -154.99(13)
C21 N2 C10 C9 -156.93(13)
C21 C22 C23 C24 1.2(2)
C22 C21 C26 C25 4.5(2)
C22 C21 C26 C29 -174.18(15)
C22 C23 C24 C25 1.9(3)
C22 C23 C24 C28 -179.49(16)
C23 C24 C25 C26 -2.0(3)
C24 C25 C26 C21 -1.2(3)
C24 C25 C26 C29 177.48(16)
C26 C21 C22 C23 -4.5(2)
C26 C21 C22 C27 174.67(15)
C27 C22 C23 C24 -177.94(15)
C28 C24 C25 C26 179.46(16)
C30 C31 C32 C33 1.4(3)
C31 C30 C35 C34 -0.5(3)
C31 C32 C33 C34 -1.0(3)
C32 C33 C34 C35 -0.2(3)
C33 C34 C35 C30 0.9(3)
C35 C30 C31 C32 -0.7(3)
C36 C30 C31 C32 179.30(19)
C36 C30 C35 C34 179.5(2)
